data_7035594
loop_
_publ_author_name
'Schwenk, R.'
'Togni, A.'

_publ_section_title
;
 P-Trifluoromethyl ligands derived from Josiphos in the Ir-catalysed
 hydrogenation of 3,4-dihydroisoquinoline hydrochlorides.
;
_journal_issue 45
_journal_name_full 'Dalton transactions (Cambridge, England : 2003)'
_journal_page_first 19566
_journal_page_last 19575
_journal_paper_doi 10.1039/c5dt02019k
_journal_volume 44
_journal_year 2015
_chemical_absolute_configuration syn
_chemical_formula_moiety 'C35 H35 Cl2 F3 Fe P2 Pt'
_chemical_formula_sum 'C35 H35 Cl2 F3 Fe P2 Pt'
_chemical_formula_weight 896.41
_chemical_melting_point ?
_chemical_name_systematic
; 
 ? 
;
_chemical_properties_physical air-sensitive
_space_group_IT_number 19
_symmetry_cell_setting orthorhombic
_symmetry_Int_Tables_number 19
_symmetry_space_group_name_Hall 'P 2ac 2ab'
_symmetry_space_group_name_H-M 'P 21 21 21'
_atom_sites_solution_hydrogens geom
_atom_sites_solution_primary patterson
_atom_sites_solution_secondary difmap
_audit_creation_method SHELXL-97
_audit_update_record
;
2014-04-29 deposited with the CCDC.
2015-06-29 downloaded from the CCDC.
;
_cell_angle_alpha 90.00
_cell_angle_beta 90.00
_cell_angle_gamma 90.00
_cell_formula_units_Z 4
_cell_length_a 9.7934(2)
_cell_length_b 17.1179(4)
_cell_length_c 19.1737(4)
_cell_measurement_reflns_used 9802
_cell_measurement_temperature 100(2)
_cell_measurement_theta_max 29.52
_cell_measurement_theta_min 2.34
_cell_volume 3214.33(12)
_computing_cell_refinement 'Bruker SMART'
_computing_data_collection 'Bruker SMART'
_computing_data_reduction 'Bruker SAINT'
_computing_molecular_graphics 'Bruker SHELXTL'
_computing_publication_material 'Bruker SHELXTL'
_computing_structure_refinement 'SHELXL-97 (Sheldrick, 1997)'
_computing_structure_solution 'SHELXS-97 (Sheldrick, 1990)'
_diffrn_ambient_temperature 100(2)
_diffrn_measured_fraction_theta_full 1.000
_diffrn_measured_fraction_theta_max 1.000
_diffrn_measurement_device_type 'CCD area detector'
_diffrn_measurement_method 'phi and omega scans'
_diffrn_radiation_monochromator graphite
_diffrn_radiation_source 'sealed tube'
_diffrn_radiation_type MoK\a
_diffrn_radiation_wavelength 0.71073
_diffrn_reflns_av_R_equivalents 0.0363
_diffrn_reflns_av_sigmaI/netI 0.0315
_diffrn_reflns_limit_h_max 13
_diffrn_reflns_limit_h_min -13
_diffrn_reflns_limit_k_max 22
_diffrn_reflns_limit_k_min -22
_diffrn_reflns_limit_l_max 25
_diffrn_reflns_limit_l_min -25
_diffrn_reflns_number 66315
_diffrn_reflns_theta_full 28.28
_diffrn_reflns_theta_max 28.28
_diffrn_reflns_theta_min 1.59
_exptl_absorpt_coefficient_mu 5.108
_exptl_absorpt_correction_T_max 0.4358
_exptl_absorpt_correction_T_min 0.2680
_exptl_absorpt_correction_type multi-scan
_exptl_absorpt_process_details SADABS-2004/1
_exptl_crystal_colour yellow
_exptl_crystal_density_diffrn 1.852
_exptl_crystal_density_meas ?
_exptl_crystal_density_method 'not measured'
_exptl_crystal_description prism
_exptl_crystal_F_000 1760
_exptl_crystal_recrystallization_method pentane/CDCl3
_exptl_crystal_size_max 0.35
_exptl_crystal_size_mid 0.24
_exptl_crystal_size_min 0.19
_refine_diff_density_max 0.351
_refine_diff_density_min -0.483
_refine_diff_density_rms 0.077
_refine_ls_abs_structure_details 'Flack H D (1983), Acta Cryst. A39, 876-881'
_refine_ls_abs_structure_Flack 0.000(2)
_refine_ls_extinction_method none
_refine_ls_goodness_of_fit_ref 0.943
_refine_ls_hydrogen_treatment constr
_refine_ls_matrix_type full
_refine_ls_number_parameters 402
_refine_ls_number_reflns 7954
_refine_ls_number_restraints 0
_refine_ls_restrained_S_all 0.943
_refine_ls_R_factor_all 0.0156
_refine_ls_R_factor_gt 0.0148
_refine_ls_shift/su_max 0.002
_refine_ls_shift/su_mean 0.000
_refine_ls_structure_factor_coef Fsqd
_refine_ls_weighting_details 'calc w=1/[\s^2^(Fo^2^)+(0.0000P)^2^+0.0000P] where P=(Fo^2^+2Fc^2^)/3'
_refine_ls_weighting_scheme calc
_refine_ls_wR_factor_gt 0.0299
_refine_ls_wR_factor_ref 0.0300
_reflns_number_gt 7717
_reflns_number_total 7954
_reflns_threshold_expression >2sigma(I)
_cod_data_source_file c5dt02019k2.cif
_cod_data_source_block ris206
_cod_depositor_comments
;
The following automatic conversions were performed:

'_chemical_melting_point' value 'not measured' was changed to '?' -
the value is undefined or not given.

'_symmetry_cell_setting' value 'Orthorhombic' changed to
'orthorhombic' according to
/usr/data/users/saulius/crontab/automatic-downloads/rss-feeds/RSC/lib/dictionaries/cif_core.dic
dictionary named 'cif_core.dic' version 2.4.2 from 2011-04-26.

'_exptl_absorpt_correction_type' value 'Multi Scan' changed to
'multi-scan' according to
/usr/data/users/saulius/crontab/automatic-downloads/rss-feeds/RSC/lib/dictionaries/cif_core.dic
dictionary named 'cif_core.dic' version 2.4.2 from 2011-04-26.

'_exptl_crystal_density_meas' value 'not measured' was changed to '?'
- the value is perceived as not measured.

Automatic conversion script
Id: cif_fix_values 3271 2015-04-21 07:52:19Z andrius 

 Adding full bibliography for 7035594--7035595.cif.
;
_cod_original_sg_symbol_H-M P2(1)2(1)2(1)
_cod_database_code 7035594

loop_
_symmetry_equiv_pos_as_xyz
'x, y, z'
'-x+1/2, -y, z+1/2'
'-x, y+1/2, -z+1/2'
'x+1/2, -y+1/2, -z'

loop_
_atom_site_label
_atom_site_type_symbol
_atom_site_fract_x
_atom_site_fract_y
_atom_site_fract_z
_atom_site_U_iso_or_equiv
_atom_site_adp_type
_atom_site_occupancy
_atom_site_symmetry_multiplicity
_atom_site_calc_flag
_atom_site_refinement_flags
Pt1 Pt 0.876381(9) 0.277900(5) 0.215588(4) 0.01066(2) Uani 1 1 d .
Fe1 Fe 0.67109(3) 0.529846(19) 0.157614(16) 0.01265(7) Uani 1 1 d .
Cl1 Cl 1.08385(6) 0.21482(4) 0.23788(3) 0.01730(11) Uani 1 1 d .
Cl2 Cl 0.79693(6) 0.15888(3) 0.16846(3) 0.01675(12) Uani 1 1 d .
P1 P 0.67921(6) 0.33046(4) 0.18293(3) 0.01167(12) Uani 1 1 d .
P2 P 0.96863(6) 0.38932(3) 0.25644(3) 0.01131(12) Uani 1 1 d .
F1 F 0.41173(13) 0.31515(8) 0.21891(8) 0.0259(3) Uani 1 1 d .
F2 F 0.50162(15) 0.20804(8) 0.18513(8) 0.0308(4) Uani 1 1 d .
F3 F 0.55228(15) 0.25552(9) 0.28631(7) 0.0340(4) Uani 1 1 d .
C1 C 0.7212(2) 0.47928(14) 0.25167(10) 0.0131(5) Uani 1 1 d .
C2 C 0.6376(2) 0.42725(12) 0.20999(10) 0.0119(4) Uani 1 1 d .
C3 C 0.5107(2) 0.46795(14) 0.19554(11) 0.0154(5) Uani 1 1 d .
H3 H 0.4324 0.4472 0.1677 0.018 Uiso 1 1 calc R
C4 C 0.5164(2) 0.54131(14) 0.22851(11) 0.0166(5) Uani 1 1 d .
H4 H 0.4432 0.5820 0.2273 0.020 Uiso 1 1 calc R
C5 C 0.6449(2) 0.54884(13) 0.26202(10) 0.0151(5) Uani 1 1 d .
H5 H 0.6771 0.5959 0.2882 0.018 Uiso 1 1 calc R
C6 C 0.8216(3) 0.60062(14) 0.11873(11) 0.0198(5) Uani 1 1 d .
H6 H 0.9010 0.6217 0.1456 0.024 Uiso 1 1 calc R
C7 C 0.8192(2) 0.52879(14) 0.08095(11) 0.0166(5) Uani 1 1 d .
H7 H 0.8959 0.4906 0.0765 0.020 Uiso 1 1 calc R
C8 C 0.6862(3) 0.52175(14) 0.05090(11) 0.0176(5) Uani 1 1 d .
H8 H 0.6532 0.4772 0.0217 0.021 Uiso 1 1 calc R
C9 C 0.6096(3) 0.58801(14) 0.06957(11) 0.0198(5) Uani 1 1 d .
H9 H 0.5129 0.5986 0.0558 0.024 Uiso 1 1 calc R
C10 C 0.6921(3) 0.63697(14) 0.11170(12) 0.0200(5) Uani 1 1 d .
H10 H 0.6644 0.6882 0.1323 0.024 Uiso 1 1 calc R
C11 C 0.8509(2) 0.46340(13) 0.29217(10) 0.0135(5) Uani 1 1 d .
H11 H 0.9026 0.5137 0.2941 0.016 Uiso 1 1 calc R
C12 C 0.8093(3) 0.44318(16) 0.36820(11) 0.0214(6) Uani 1 1 d .
H12A H 0.7451 0.4826 0.3855 0.032 Uiso 1 1 calc R
H12B H 0.8908 0.4426 0.3979 0.032 Uiso 1 1 calc R
H12C H 0.7658 0.3916 0.3692 0.032 Uiso 1 1 calc R
C13 C 0.6548(2) 0.32575(13) 0.08873(11) 0.0136(5) Uani 1 1 d .
C14 C 0.5271(3) 0.32671(14) 0.05701(12) 0.0187(5) Uani 1 1 d .
H14 H 0.4463 0.3255 0.0844 0.022 Uiso 1 1 calc R
C15 C 0.5192(3) 0.32946(15) -0.01550(13) 0.0235(6) Uani 1 1 d .
H15 H 0.4323 0.3297 -0.0376 0.028 Uiso 1 1 calc R
C16 C 0.6365(3) 0.33187(14) -0.05565(11) 0.0232(6) Uani 1 1 d .
H16 H 0.6299 0.3347 -0.1050 0.028 Uiso 1 1 calc R
C17 C 0.7626(3) 0.33025(15) -0.02430(12) 0.0195(5) Uani 1 1 d .
H17 H 0.8431 0.3316 -0.0519 0.023 Uiso 1 1 calc R
C18 C 0.7719(3) 0.32664(14) 0.04824(12) 0.0171(5) Uani 1 1 d .
H18 H 0.8590 0.3248 0.0700 0.021 Uiso 1 1 calc R
C19 C 0.5275(2) 0.27420(14) 0.21922(12) 0.0189(5) Uani 1 1 d .
C20 C 1.0876(2) 0.37306(13) 0.32822(11) 0.0128(5) Uani 1 1 d .
C21 C 1.0515(2) 0.31905(14) 0.38025(11) 0.0146(5) Uani 1 1 d .
H21 H 0.9675 0.2916 0.3767 0.018 Uiso 1 1 calc R
C22 C 1.1368(3) 0.30530(13) 0.43684(10) 0.0152(5) Uani 1 1 d .
C23 C 1.0979(3) 0.24735(14) 0.49317(11) 0.0196(6) Uani 1 1 d .
H23A H 1.0311 0.2713 0.5247 0.029 Uiso 1 1 calc R
H23B H 1.1795 0.2325 0.5196 0.029 Uiso 1 1 calc R
H23C H 1.0579 0.2007 0.4716 0.029 Uiso 1 1 calc R
C24 C 1.2601(2) 0.34546(15) 0.43971(12) 0.0179(5) Uani 1 1 d .
H24 H 1.3202 0.3358 0.4777 0.021 Uiso 1 1 calc R
C25 C 1.2985(2) 0.39908(15) 0.38912(12) 0.0174(5) Uani 1 1 d .
C26 C 1.4348(3) 0.44051(18) 0.39253(13) 0.0285(7) Uani 1 1 d .
H26A H 1.4724 0.4358 0.4397 0.043 Uiso 1 1 calc R
H26B H 1.4223 0.4958 0.3811 0.043 Uiso 1 1 calc R
H26C H 1.4979 0.4167 0.3590 0.043 Uiso 1 1 calc R
C27 C 1.2096(2) 0.41259(14) 0.33305(11) 0.0154(5) Uani 1 1 d .
H27 H 1.2338 0.4494 0.2981 0.018 Uiso 1 1 calc R
C28 C 1.0655(2) 0.43691(13) 0.18729(11) 0.0117(5) Uani 1 1 d .
C29 C 1.1054(2) 0.51522(13) 0.19105(11) 0.0140(5) Uani 1 1 d .
H29 H 1.0852 0.5450 0.2316 0.017 Uiso 1 1 calc R
C30 C 1.1748(2) 0.54975(14) 0.13550(11) 0.0141(5) Uani 1 1 d .
C31 C 1.2155(3) 0.63443(14) 0.13847(12) 0.0172(5) Uani 1 1 d .
H31A H 1.3086 0.6404 0.1205 0.026 Uiso 1 1 calc R
H31B H 1.2118 0.6527 0.1869 0.026 Uiso 1 1 calc R
H31C H 1.1525 0.6654 0.1099 0.026 Uiso 1 1 calc R
C32 C 1.1989(2) 0.50581(14) 0.07564(11) 0.0148(5) Uani 1 1 d .
H32 H 1.2443 0.5296 0.0374 0.018 Uiso 1 1 calc R
C33 C 1.1587(2) 0.42849(14) 0.07019(11) 0.0152(5) Uani 1 1 d .
C34 C 1.1729(3) 0.38436(15) 0.00231(11) 0.0238(6) Uani 1 1 d .
H34A H 1.0837 0.3811 -0.0207 0.036 Uiso 1 1 calc R
H34B H 1.2070 0.3316 0.0117 0.036 Uiso 1 1 calc R
H34C H 1.2373 0.4118 -0.0282 0.036 Uiso 1 1 calc R
C35 C 1.0951(2) 0.39386(13) 0.12740(11) 0.0140(5) Uani 1 1 d .
H35 H 1.0716 0.3401 0.1256 0.017 Uiso 1 1 calc R

loop_
_atom_site_aniso_label
_atom_site_aniso_U_11
_atom_site_aniso_U_22
_atom_site_aniso_U_33
_atom_site_aniso_U_23
_atom_site_aniso_U_13
_atom_site_aniso_U_12
Pt1 0.01219(4) 0.01026(4) 0.00952(3) 0.00033(3) -0.00069(3) 0.00041(4)
Fe1 0.01423(17) 0.01133(16) 0.01240(15) 0.00124(13) -0.00001(13) 0.00067(14)
Cl1 0.0176(3) 0.0183(3) 0.0160(2) -0.0012(2) -0.00306(19) 0.0057(3)
Cl2 0.0226(3) 0.0129(3) 0.0147(2) -0.0019(2) -0.0019(2) -0.0015(2)
P1 0.0119(3) 0.0105(3) 0.0127(3) 0.0006(2) -0.0006(2) -0.0009(2)
P2 0.0117(3) 0.0126(3) 0.0096(2) 0.0001(2) -0.0002(2) -0.0004(2)
F1 0.0143(7) 0.0202(7) 0.0432(8) 0.0034(7) 0.0034(7) -0.0010(6)
F2 0.0248(8) 0.0160(8) 0.0516(9) -0.0053(7) 0.0061(7) -0.0088(7)
F3 0.0257(8) 0.0500(10) 0.0264(7) 0.0198(8) 0.0022(7) -0.0066(7)
C1 0.0115(11) 0.0154(12) 0.0124(10) 0.0008(9) 0.0015(9) -0.0002(10)
C2 0.0141(11) 0.0118(10) 0.0100(9) -0.0001(8) 0.0000(10) 0.0020(9)
C3 0.0162(12) 0.0165(12) 0.0135(10) 0.0024(9) -0.0004(9) -0.0010(10)
C4 0.0189(13) 0.0138(12) 0.0173(12) 0.0020(9) 0.0034(9) 0.0039(10)
C5 0.0166(13) 0.0150(11) 0.0136(9) -0.0010(8) 0.0020(9) -0.0003(10)
C6 0.0252(14) 0.0186(13) 0.0155(11) 0.0044(10) 0.0013(10) -0.0042(11)
C7 0.0179(12) 0.0187(13) 0.0131(10) 0.0037(9) 0.0040(9) 0.0008(11)
C8 0.0244(14) 0.0166(12) 0.0119(10) 0.0019(9) -0.0014(9) -0.0034(11)
C9 0.0191(13) 0.0218(13) 0.0186(11) 0.0086(9) -0.0022(10) 0.0003(12)
C10 0.0265(15) 0.0115(12) 0.0220(12) 0.0060(9) 0.0049(11) 0.0001(11)
C11 0.0131(12) 0.0140(11) 0.0134(10) -0.0020(8) 0.0006(9) 0.0010(9)
C12 0.0167(13) 0.0364(16) 0.0109(11) -0.0020(10) 0.0008(10) 0.0100(12)
C13 0.0178(14) 0.0097(11) 0.0132(10) -0.0012(8) -0.0049(9) -0.0007(9)
C14 0.0194(13) 0.0169(13) 0.0199(12) -0.0029(10) -0.0021(10) -0.0009(11)
C15 0.0254(15) 0.0206(14) 0.0246(13) -0.0016(11) -0.0132(11) 0.0001(12)
C16 0.0365(16) 0.0188(12) 0.0143(10) -0.0018(9) -0.0040(12) 0.0016(14)
C17 0.0278(15) 0.0161(13) 0.0145(11) -0.0034(10) 0.0003(10) 0.0010(11)
C18 0.0226(14) 0.0124(12) 0.0164(11) -0.0003(9) -0.0047(10) 0.0015(11)
C19 0.0149(11) 0.0174(11) 0.0243(11) 0.0026(12) -0.0002(10) 0.0003(11)
C20 0.0115(12) 0.0160(12) 0.0109(10) -0.0020(8) -0.0005(8) 0.0038(9)
C21 0.0136(12) 0.0151(12) 0.0152(11) -0.0019(9) -0.0004(9) -0.0006(10)
C22 0.0178(12) 0.0149(11) 0.0128(9) -0.0027(8) 0.0000(10) 0.0020(10)
C23 0.0253(17) 0.0178(11) 0.0157(10) 0.0015(9) -0.0007(10) 0.0004(11)
C24 0.0173(13) 0.0234(14) 0.0129(11) -0.0034(10) -0.0026(9) 0.0038(11)
C25 0.0121(12) 0.0255(14) 0.0145(11) -0.0043(10) 0.0002(9) -0.0007(11)
C26 0.0184(14) 0.0477(19) 0.0192(13) 0.0022(12) -0.0027(11) -0.0101(13)
C27 0.0142(12) 0.0181(13) 0.0139(10) 0.0024(9) 0.0025(9) 0.0007(10)
C28 0.0096(11) 0.0133(12) 0.0122(10) 0.0015(9) -0.0021(9) 0.0007(9)
C29 0.0133(13) 0.0148(11) 0.0138(9) -0.0005(8) -0.0015(9) 0.0005(10)
C30 0.0110(11) 0.0159(12) 0.0154(11) 0.0016(9) -0.0016(9) 0.0020(10)
C31 0.0186(13) 0.0190(13) 0.0141(11) -0.0010(9) -0.0004(10) -0.0023(11)
C32 0.0137(12) 0.0181(13) 0.0125(10) 0.0017(9) 0.0009(9) 0.0005(10)
C33 0.0131(13) 0.0159(12) 0.0165(11) -0.0014(9) 0.0017(9) 0.0023(9)
C34 0.0324(16) 0.0216(14) 0.0174(12) -0.0030(10) 0.0065(11) -0.0038(12)
C35 0.0138(13) 0.0127(11) 0.0155(10) -0.0009(9) -0.0012(9) -0.0012(9)

loop_
_atom_type_symbol
_atom_type_description
_atom_type_scat_dispersion_real
_atom_type_scat_dispersion_imag
_atom_type_scat_source
C C 0.0033 0.0016 'International Tables Vol C Tables 4.2.6.8 and 6.1.1.4'
H H 0.0000 0.0000 'International Tables Vol C Tables 4.2.6.8 and 6.1.1.4'
F F 0.0171 0.0103 'International Tables Vol C Tables 4.2.6.8 and 6.1.1.4'
P P 0.1023 0.0942 'International Tables Vol C Tables 4.2.6.8 and 6.1.1.4'
Cl Cl 0.1484 0.1585 'International Tables Vol C Tables 4.2.6.8 and 6.1.1.4'
Fe Fe 0.3463 0.8444 'International Tables Vol C Tables 4.2.6.8 and 6.1.1.4'
Pt Pt -1.7033 8.3905 'International Tables Vol C Tables 4.2.6.8 and 6.1.1.4'

loop_
_geom_angle_atom_site_label_1
_geom_angle_atom_site_label_2
_geom_angle_atom_site_label_3
_geom_angle
P1 Pt1 P2 95.96(2)
P1 Pt1 Cl1 173.46(2)
P2 Pt1 Cl1 88.79(2)
P1 Pt1 Cl2 87.43(2)
P2 Pt1 Cl2 175.34(2)
Cl1 Pt1 Cl2 87.59(2)
C3 Fe1 C5 68.60(9)
C3 Fe1 C10 134.47(10)
C5 Fe1 C10 106.96(10)
C3 Fe1 C4 40.41(9)
C5 Fe1 C4 40.61(9)
C10 Fe1 C4 105.95(10)
C3 Fe1 C6 174.95(10)
C5 Fe1 C6 110.64(9)
C10 Fe1 C6 40.58(10)
C4 Fe1 C6 135.92(10)
C3 Fe1 C2 41.69(9)
C5 Fe1 C2 68.68(8)
C10 Fe1 C2 174.67(9)
C4 Fe1 C2 68.78(9)
C6 Fe1 C2 143.14(10)
C3 Fe1 C9 108.74(10)
C5 Fe1 C9 133.81(9)
C10 Fe1 C9 40.50(9)
C4 Fe1 C9 106.45(10)
C6 Fe1 C9 67.96(10)
C2 Fe1 C9 140.58(9)
C3 Fe1 C8 112.16(9)
C5 Fe1 C8 173.86(10)
C10 Fe1 C8 67.96(10)
C4 Fe1 C8 136.18(10)
C6 Fe1 C8 68.02(9)
C2 Fe1 C8 116.19(9)
C9 Fe1 C8 40.06(9)
C3 Fe1 C1 69.59(9)
C5 Fe1 C1 40.47(9)
C10 Fe1 C1 136.88(10)
C4 Fe1 C1 68.58(9)
C6 Fe1 C1 113.30(9)
C2 Fe1 C1 41.32(8)
C9 Fe1 C1 174.25(9)
C8 Fe1 C1 145.66(10)
C3 Fe1 C7 142.56(9)
C5 Fe1 C7 141.86(9)
C10 Fe1 C7 68.33(10)
C4 Fe1 C7 173.91(9)
C6 Fe1 C7 40.60(9)
C2 Fe1 C7 116.97(9)
C9 Fe1 C7 67.95(10)
C8 Fe1 C7 40.57(9)
C1 Fe1 C7 116.88(9)
C2 P1 C13 107.42(10)
C2 P1 C19 100.70(11)
C13 P1 C19 103.75(10)
C2 P1 Pt1 119.54(8)
C13 P1 Pt1 112.05(8)
C19 P1 Pt1 111.76(7)
C28 P2 C20 106.53(10)
C28 P2 C11 106.73(10)
C20 P2 C11 102.92(9)
C28 P2 Pt1 109.54(7)
C20 P2 Pt1 112.93(8)
C11 P2 Pt1 117.43(7)
C5 C1 C2 107.16(19)
C5 C1 C11 121.4(2)
C2 C1 C11 130.3(2)
C5 C1 Fe1 69.18(12)
C2 C1 Fe1 68.95(11)
C11 C1 Fe1 136.46(15)
C1 C2 C3 107.09(18)
C1 C2 P1 127.02(17)
C3 C2 P1 125.87(16)
C1 C2 Fe1 69.72(12)
C3 C2 Fe1 68.41(12)
P1 C2 Fe1 128.11(11)
C4 C3 C2 108.0(2)
C4 C3 Fe1 70.39(13)
C2 C3 Fe1 69.90(12)
C3 C4 C5 108.6(2)
C3 C4 Fe1 69.20(13)
C5 C4 Fe1 69.68(13)
C4 C5 C1 109.1(2)
C4 C5 Fe1 69.71(12)
C1 C5 Fe1 70.35(12)
C10 C6 C7 108.3(2)
C10 C6 Fe1 69.55(14)
C7 C6 Fe1 70.31(14)
C6 C7 C8 107.0(2)
C6 C7 Fe1 69.09(13)
C8 C7 Fe1 69.39(12)
C9 C8 C7 108.4(2)
C9 C8 Fe1 69.75(13)
C7 C8 Fe1 70.05(12)
C8 C9 C10 108.5(2)
C8 C9 Fe1 70.19(13)
C10 C9 Fe1 69.53(13)
C9 C10 C6 107.7(2)
C9 C10 Fe1 69.98(13)
C6 C10 Fe1 69.87(14)
C1 C11 C12 107.55(17)
C1 C11 P2 117.20(15)
C12 C11 P2 111.06(16)
C18 C13 C14 119.9(2)
C18 C13 P1 116.51(17)
C14 C13 P1 123.40(18)
C13 C14 C15 119.1(2)
C16 C15 C14 120.6(2)
C17 C16 C15 120.2(2)
C16 C17 C18 119.7(2)
C13 C18 C17 120.4(2)
F2 C19 F1 106.42(18)
F2 C19 F3 107.5(2)
F1 C19 F3 106.38(19)
F2 C19 P1 113.56(16)
F1 C19 P1 113.35(16)
F3 C19 P1 109.21(15)
C27 C20 C21 119.6(2)
C27 C20 P2 122.02(17)
C21 C20 P2 118.34(17)
C22 C21 C20 120.9(2)
C21 C22 C24 118.0(2)
C21 C22 C23 121.1(2)
C24 C22 C23 120.9(2)
C25 C24 C22 122.3(2)
C24 C25 C27 118.5(2)
C24 C25 C26 121.3(2)
C27 C25 C26 120.2(2)
C20 C27 C25 120.6(2)
C35 C28 C29 119.4(2)
C35 C28 P2 118.09(17)
C29 C28 P2 122.46(17)
C30 C29 C28 120.2(2)
C32 C30 C29 118.9(2)
C32 C30 C31 120.4(2)
C29 C30 C31 120.6(2)
C33 C32 C30 122.0(2)
C32 C33 C35 118.3(2)
C32 C33 C34 121.1(2)
C35 C33 C34 120.4(2)
C33 C35 C28 121.1(2)

loop_
_geom_bond_atom_site_label_1
_geom_bond_atom_site_label_2
_geom_bond_distance
Pt1 P1 2.2205(6)
Pt1 P2 2.2510(6)
Pt1 Cl1 2.3403(5)
Pt1 Cl2 2.3607(6)
Fe1 C3 2.029(2)
Fe1 C5 2.044(2)
Fe1 C10 2.045(2)
Fe1 C4 2.045(2)
Fe1 C6 2.049(2)
Fe1 C2 2.049(2)
Fe1 C9 2.050(2)
Fe1 C8 2.056(2)
Fe1 C1 2.060(2)
Fe1 C7 2.065(2)
P1 C2 1.783(2)
P1 C13 1.824(2)
P1 C19 1.902(2)
P2 C28 1.822(2)
P2 C20 1.825(2)
P2 C11 1.846(2)
F1 C19 1.333(3)
F2 C19 1.332(3)
F3 C19 1.347(3)
C1 C5 1.420(3)
C1 C2 1.450(3)
C1 C11 1.513(3)
C2 C3 1.451(3)
C3 C4 1.407(3)
C4 C5 1.419(3)
C6 C10 1.419(4)
C6 C7 1.427(3)
C7 C8 1.429(3)
C8 C9 1.407(3)
C9 C10 1.417(3)
C11 C12 1.553(3)
C13 C18 1.385(3)
C13 C14 1.391(3)
C14 C15 1.393(3)
C15 C16 1.384(4)
C16 C17 1.373(4)
C17 C18 1.395(3)
C20 C27 1.376(3)
C20 C21 1.406(3)
C21 C22 1.389(3)
C22 C24 1.391(3)
C22 C23 1.515(3)
C24 C25 1.387(3)
C25 C27 1.403(3)
C25 C26 1.512(3)
C28 C35 1.395(3)
C28 C29 1.398(3)
C29 C30 1.395(3)
C30 C32 1.392(3)
C30 C31 1.504(3)
C32 C33 1.385(3)
C33 C35 1.394(3)
C33 C34 1.511(3)

loop_
_geom_torsion_atom_site_label_1
_geom_torsion_atom_site_label_2
_geom_torsion_atom_site_label_3
_geom_torsion_atom_site_label_4
_geom_torsion
P2 Pt1 P1 C2 -11.50(8)
Cl2 Pt1 P1 C2 171.71(8)
P2 Pt1 P1 C13 115.42(8)
Cl2 Pt1 P1 C13 -61.37(8)
P2 Pt1 P1 C19 -128.63(8)
Cl2 Pt1 P1 C19 54.58(8)
P1 Pt1 P2 C28 -91.92(8)
Cl1 Pt1 P2 C28 83.57(8)
P1 Pt1 P2 C20 149.52(8)
Cl1 Pt1 P2 C20 -34.99(8)
P1 Pt1 P2 C11 29.98(8)
Cl1 Pt1 P2 C11 -154.53(8)
C3 Fe1 C1 C5 -80.58(14)
C10 Fe1 C1 C5 53.55(19)
C4 Fe1 C1 C5 -37.19(13)
C6 Fe1 C1 C5 94.97(15)
C2 Fe1 C1 C5 -118.98(18)
C8 Fe1 C1 C5 179.70(16)
C7 Fe1 C1 C5 139.85(14)
C3 Fe1 C1 C2 38.41(13)
C5 Fe1 C1 C2 118.98(18)
C10 Fe1 C1 C2 172.54(14)
C4 Fe1 C1 C2 81.79(13)
C6 Fe1 C1 C2 -146.05(13)
C8 Fe1 C1 C2 -61.3(2)
C7 Fe1 C1 C2 -101.16(14)
C3 Fe1 C1 C11 165.3(3)
C5 Fe1 C1 C11 -114.1(3)
C10 Fe1 C1 C11 -60.6(3)
C4 Fe1 C1 C11 -151.3(3)
C6 Fe1 C1 C11 -19.1(3)
C2 Fe1 C1 C11 126.9(3)
C8 Fe1 C1 C11 65.6(3)
C7 Fe1 C1 C11 25.7(3)
C5 C1 C2 C3 0.4(2)
C11 C1 C2 C3 167.8(2)
Fe1 C1 C2 C3 -58.40(14)
C5 C1 C2 P1 -178.11(16)
C11 C1 C2 P1 -10.7(3)
Fe1 C1 C2 P1 123.05(18)
C5 C1 C2 Fe1 58.84(15)
C11 C1 C2 Fe1 -133.8(2)
C13 P1 C2 C1 -127.80(19)
C19 P1 C2 C1 123.98(19)
Pt1 P1 C2 C1 1.2(2)
C13 P1 C2 C3 53.9(2)
C19 P1 C2 C3 -54.3(2)
Pt1 P1 C2 C3 -177.04(15)
C13 P1 C2 Fe1 -35.51(17)
C19 P1 C2 Fe1 -143.73(14)
Pt1 P1 C2 Fe1 93.53(13)
C3 Fe1 C2 C1 -118.89(17)
C5 Fe1 C2 C1 -37.55(13)
C4 Fe1 C2 C1 -81.28(13)
C6 Fe1 C2 C1 58.77(19)
C9 Fe1 C2 C1 -171.62(15)
C8 Fe1 C2 C1 146.53(13)
C7 Fe1 C2 C1 100.92(14)
C5 Fe1 C2 C3 81.34(13)
C4 Fe1 C2 C3 37.61(13)
C6 Fe1 C2 C3 177.67(15)
C9 Fe1 C2 C3 -52.73(19)
C8 Fe1 C2 C3 -94.58(14)
C1 Fe1 C2 C3 118.89(17)
C7 Fe1 C2 C3 -140.19(13)
C3 Fe1 C2 P1 119.4(2)
C5 Fe1 C2 P1 -159.29(18)
C4 Fe1 C2 P1 156.98(17)
C6 Fe1 C2 P1 -63.0(2)
C9 Fe1 C2 P1 66.6(2)
C8 Fe1 C2 P1 24.79(18)
C1 Fe1 C2 P1 -121.7(2)
C7 Fe1 C2 P1 -20.82(18)
C1 C2 C3 C4 -1.1(2)
P1 C2 C3 C4 177.44(16)
Fe1 C2 C3 C4 -60.36(15)
C1 C2 C3 Fe1 59.23(14)
P1 C2 C3 Fe1 -122.20(17)
C5 Fe1 C3 C4 37.10(13)
C10 Fe1 C3 C4 -56.00(18)
C2 Fe1 C3 C4 118.64(18)
C9 Fe1 C3 C4 -93.60(14)
C8 Fe1 C3 C4 -136.34(14)
C1 Fe1 C3 C4 80.56(14)
C7 Fe1 C3 C4 -171.53(15)
C5 Fe1 C3 C2 -81.54(13)
C10 Fe1 C3 C2 -174.64(13)
C4 Fe1 C3 C2 -118.64(18)
C9 Fe1 C3 C2 147.76(12)
C8 Fe1 C3 C2 105.02(13)
C1 Fe1 C3 C2 -38.08(12)
C7 Fe1 C3 C2 69.83(18)
C2 C3 C4 C5 1.4(2)
Fe1 C3 C4 C5 -58.66(15)
C2 C3 C4 Fe1 60.06(15)
C5 Fe1 C4 C3 -120.35(19)
C10 Fe1 C4 C3 142.03(14)
C6 Fe1 C4 C3 174.85(14)
C2 Fe1 C4 C3 -38.77(13)
C9 Fe1 C4 C3 99.78(14)
C8 Fe1 C4 C3 67.44(18)
C1 Fe1 C4 C3 -83.28(14)
C3 Fe1 C4 C5 120.35(19)
C10 Fe1 C4 C5 -97.62(15)
C6 Fe1 C4 C5 -64.80(18)
C2 Fe1 C4 C5 81.59(14)
C9 Fe1 C4 C5 -139.87(14)
C8 Fe1 C4 C5 -172.21(14)
C1 Fe1 C4 C5 37.07(13)
C3 C4 C5 C1 -1.1(2)
Fe1 C4 C5 C1 -59.50(15)
C3 C4 C5 Fe1 58.36(15)
C2 C1 C5 C4 0.4(2)
C11 C1 C5 C4 -168.32(19)
Fe1 C1 C5 C4 59.11(15)
C2 C1 C5 Fe1 -58.70(14)
C11 C1 C5 Fe1 132.6(2)
C3 Fe1 C5 C4 -36.93(14)
C10 Fe1 C5 C4 94.92(15)
C6 Fe1 C5 C4 137.72(14)
C2 Fe1 C5 C4 -81.85(14)
C9 Fe1 C5 C4 58.93(19)
C1 Fe1 C5 C4 -120.17(19)
C7 Fe1 C5 C4 171.21(15)
C3 Fe1 C5 C1 83.24(14)
C10 Fe1 C5 C1 -144.91(14)
C4 Fe1 C5 C1 120.17(19)
C6 Fe1 C5 C1 -102.11(15)
C2 Fe1 C5 C1 38.32(13)
C9 Fe1 C5 C1 179.10(14)
C7 Fe1 C5 C1 -68.6(2)
C5 Fe1 C6 C10 -92.25(15)
C4 Fe1 C6 C10 -53.25(19)
C2 Fe1 C6 C10 -173.89(15)
C9 Fe1 C6 C10 37.96(14)
C8 Fe1 C6 C10 81.32(15)
C1 Fe1 C6 C10 -135.96(14)
C7 Fe1 C6 C10 119.3(2)
C5 Fe1 C6 C7 148.42(13)
C10 Fe1 C6 C7 -119.3(2)
C4 Fe1 C6 C7 -172.58(14)
C2 Fe1 C6 C7 66.78(19)
C9 Fe1 C6 C7 -81.37(14)
C8 Fe1 C6 C7 -38.01(13)
C1 Fe1 C6 C7 104.71(14)
C10 C6 C7 C8 -0.1(2)
Fe1 C6 C7 C8 59.26(15)
C10 C6 C7 Fe1 -59.37(16)
C3 Fe1 C7 C6 173.74(15)
C5 Fe1 C7 C6 -52.5(2)
C10 Fe1 C7 C6 37.61(14)
C2 Fe1 C7 C6 -141.79(14)
C9 Fe1 C7 C6 81.40(15)
C8 Fe1 C7 C6 118.6(2)
C1 Fe1 C7 C6 -95.17(16)
C3 Fe1 C7 C8 55.2(2)
C5 Fe1 C7 C8 -171.10(15)
C10 Fe1 C7 C8 -80.99(15)
C6 Fe1 C7 C8 -118.6(2)
C2 Fe1 C7 C8 99.62(15)
C9 Fe1 C7 C8 -37.20(14)
C1 Fe1 C7 C8 146.24(14)
C6 C7 C8 C9 0.3(2)
Fe1 C7 C8 C9 59.41(15)
C6 C7 C8 Fe1 -59.07(15)
C3 Fe1 C8 C9 93.12(16)
C10 Fe1 C8 C9 -37.51(15)
C4 Fe1 C8 C9 52.9(2)
C6 Fe1 C8 C9 -81.43(16)
C2 Fe1 C8 C9 138.83(15)
C1 Fe1 C8 C9 179.04(16)
C7 Fe1 C8 C9 -119.5(2)
C3 Fe1 C8 C7 -147.40(14)
C10 Fe1 C8 C7 81.96(16)
C4 Fe1 C8 C7 172.32(15)
C6 Fe1 C8 C7 38.04(14)
C2 Fe1 C8 C7 -101.69(15)
C9 Fe1 C8 C7 119.5(2)
C1 Fe1 C8 C7 -61.5(2)
C7 C8 C9 C10 -0.4(3)
Fe1 C8 C9 C10 59.16(15)
C7 C8 C9 Fe1 -59.60(15)
C3 Fe1 C9 C8 -102.45(15)
C5 Fe1 C9 C8 179.58(14)
C10 Fe1 C9 C8 119.6(2)
C4 Fe1 C9 C8 -144.87(15)
C6 Fe1 C9 C8 81.62(16)
C2 Fe1 C9 C8 -68.5(2)
C7 Fe1 C9 C8 37.65(14)
C3 Fe1 C9 C10 137.90(15)
C5 Fe1 C9 C10 59.9(2)
C4 Fe1 C9 C10 95.48(16)
C6 Fe1 C9 C10 -38.03(15)
C2 Fe1 C9 C10 171.87(15)
C8 Fe1 C9 C10 -119.6(2)
C7 Fe1 C9 C10 -82.00(16)
C8 C9 C10 C6 0.4(3)
Fe1 C9 C10 C6 59.93(16)
C8 C9 C10 Fe1 -59.57(16)
C7 C6 C10 C9 -0.1(3)
Fe1 C6 C10 C9 -60.00(16)
C7 C6 C10 Fe1 59.85(16)
C3 Fe1 C10 C9 -62.84(19)
C5 Fe1 C10 C9 -139.24(15)
C4 Fe1 C10 C9 -96.83(16)
C6 Fe1 C10 C9 118.6(2)
C8 Fe1 C10 C9 37.12(14)
C1 Fe1 C10 C9 -172.32(15)
C7 Fe1 C10 C9 80.98(15)
C3 Fe1 C10 C6 178.55(14)
C5 Fe1 C10 C6 102.16(15)
C4 Fe1 C10 C6 144.57(14)
C9 Fe1 C10 C6 -118.6(2)
C8 Fe1 C10 C6 -81.49(15)
C1 Fe1 C10 C6 69.07(19)
C7 Fe1 C10 C6 -37.63(14)
C5 C1 C11 C12 72.9(3)
C2 C1 C11 C12 -93.0(3)
Fe1 C1 C11 C12 165.03(19)
C5 C1 C11 P2 -161.22(17)
C2 C1 C11 P2 32.9(3)
Fe1 C1 C11 P2 -69.1(3)
C28 P2 C11 C1 79.96(18)
C20 P2 C11 C1 -168.09(16)
Pt1 P2 C11 C1 -43.38(18)
C28 P2 C11 C12 -155.91(16)
C20 P2 C11 C12 -43.95(18)
Pt1 P2 C11 C12 80.76(16)
C2 P1 C13 C18 104.13(19)
C19 P1 C13 C18 -149.79(18)
Pt1 P1 C13 C18 -29.1(2)
C2 P1 C13 C14 -71.4(2)
C19 P1 C13 C14 34.7(2)
Pt1 P1 C13 C14 155.38(18)
C18 C13 C14 C15 -0.7(4)
P1 C13 C14 C15 174.68(19)
C13 C14 C15 C16 -0.5(4)
C14 C15 C16 C17 1.1(4)
C15 C16 C17 C18 -0.4(4)
C14 C13 C18 C17 1.4(4)
P1 C13 C18 C17 -174.28(19)
C16 C17 C18 C13 -0.9(4)
C2 P1 C19 F2 154.80(16)
C13 P1 C19 F2 43.71(18)
Pt1 P1 C19 F2 -77.20(16)
C2 P1 C19 F1 33.18(19)
C13 P1 C19 F1 -77.91(18)
Pt1 P1 C19 F1 161.18(14)
C2 P1 C19 F3 -85.22(17)
C13 P1 C19 F3 163.69(16)
Pt1 P1 C19 F3 42.78(18)
C28 P2 C20 C27 17.9(2)
C11 P2 C20 C27 -94.2(2)
Pt1 P2 C20 C27 138.17(17)
C28 P2 C20 C21 -162.92(17)
C11 P2 C20 C21 84.98(19)
Pt1 P2 C20 C21 -42.63(19)
C27 C20 C21 C22 0.4(3)
P2 C20 C21 C22 -178.80(17)
C20 C21 C22 C24 -1.2(3)
C20 C21 C22 C23 179.8(2)
C21 C22 C24 C25 1.2(3)
C23 C22 C24 C25 -179.8(2)
C22 C24 C25 C27 -0.4(4)
C22 C24 C25 C26 -178.5(2)
C21 C20 C27 C25 0.4(3)
P2 C20 C27 C25 179.64(18)
C24 C25 C27 C20 -0.5(3)
C26 C25 C27 C20 177.7(2)
C20 P2 C28 C35 108.86(18)
C11 P2 C28 C35 -141.70(18)
Pt1 P2 C28 C35 -13.6(2)
C20 P2 C28 C29 -73.9(2)
C11 P2 C28 C29 35.5(2)
Pt1 P2 C28 C29 163.63(17)
C35 C28 C29 C30 -0.3(3)
P2 C28 C29 C30 -177.48(17)
C28 C29 C30 C32 2.3(3)
C28 C29 C30 C31 178.7(2)
C29 C30 C32 C33 -1.4(3)
C31 C30 C32 C33 -177.8(2)
C30 C32 C33 C35 -1.5(3)
C30 C32 C33 C34 173.7(2)
C32 C33 C35 C28 3.6(3)
C34 C33 C35 C28 -171.7(2)
C29 C28 C35 C33 -2.7(3)
P2 C28 C35 C33 174.59(17)
